data_7129476
loop_
_publ_author_name
'Goura, Joydeb'
'McQuade, James'
'Shimoyama, Daisuke'
'Lalancette, Roger A.'
'Sheridan, John B.'
'Jaekle, Frieder'

_publ_section_title
;
 Electrophilic and Nucleophilic Displacement Reactions at the Bridgehead
 Borons of Tris(pyridyl)borate Scorpionate Complexes
;
_journal_name_full 'Chemical Communications'
_journal_paper_doi 10.1039/D1CC06181J
_journal_year 2022
_chemical_formula_moiety 'C30 H26 B2 N6 Ru, 3(C6 H6)'
_chemical_formula_sum 'C48 H44 B2 N6 Ru'
_chemical_formula_weight 827.58
_space_group_crystal_system monoclinic
_space_group_IT_number 15
_space_group_name_Hall '-C 2yc'
_space_group_name_H-M_alt 'C 1 2/c 1'
_atom_sites_solution_hydrogens geom
_atom_sites_solution_primary direct
_atom_sites_solution_secondary difmap
_audit_creation_method SHELXL-2014/7
_audit_update_record
;
2021-10-25 deposited with the CCDC.	2021-12-24 downloaded from the CCDC.
;
_cell_angle_alpha 90
_cell_angle_beta 94.508(1)
_cell_angle_gamma 90
_cell_formula_units_Z 4
_cell_length_a 23.0601(6)
_cell_length_b 9.7294(2)
_cell_length_c 18.0199(5)
_cell_measurement_reflns_used 9921
_cell_measurement_temperature 100(2)
_cell_measurement_theta_max 68.96
_cell_measurement_theta_min 3.85
_cell_volume 4030.45(17)
_computing_cell_refinement 'APEX 2'
_computing_data_collection 'APEX 2 (Bruker, 2006)'
_computing_data_reduction 'SAINT (Bruker, 2005)'
_computing_molecular_graphics SHELXTL
_computing_publication_material SHELXTL
_computing_structure_refinement 'SHELXL-2014/7 (Sheldrick, 2014)'
_computing_structure_solution 'SHELXL-2014/7 (Sheldrick, 2014)'
_diffrn_ambient_temperature 100(2)
_diffrn_measured_fraction_theta_full 0.964
_diffrn_measured_fraction_theta_max 0.947
_diffrn_measurement_device_type 'Bruker SMART CCD Apex-II area-detector'
_diffrn_measurement_method '\f and \w'
_diffrn_radiation_monochromator graphite
_diffrn_radiation_source 'fine-focus sealed tube'
_diffrn_radiation_type CuK\a
_diffrn_radiation_wavelength 1.54178
_diffrn_reflns_av_R_equivalents 0.0308
_diffrn_reflns_av_unetI/netI 0.0236
_diffrn_reflns_Laue_measured_fraction_full 0.964
_diffrn_reflns_Laue_measured_fraction_max 0.947
_diffrn_reflns_limit_h_max 26
_diffrn_reflns_limit_h_min -26
_diffrn_reflns_limit_k_max 11
_diffrn_reflns_limit_k_min -11
_diffrn_reflns_limit_l_max 20
_diffrn_reflns_limit_l_min -18
_diffrn_reflns_number 18211
_diffrn_reflns_point_group_measured_fraction_full 0.964
_diffrn_reflns_point_group_measured_fraction_max 0.947
_diffrn_reflns_theta_full 67.679
_diffrn_reflns_theta_max 68.956
_diffrn_reflns_theta_min 3.846
_exptl_absorpt_coefficient_mu 3.470
_exptl_absorpt_correction_T_max 0.784
_exptl_absorpt_correction_T_min 0.656
_exptl_absorpt_correction_type numerical
_exptl_absorpt_process_details 'SADABS (Sheldrick, 2008a)'
_exptl_crystal_colour yellow
_exptl_crystal_density_diffrn 1.364
_exptl_crystal_description paralellepiped
_exptl_crystal_F_000 1712
_exptl_crystal_recrystallization_method 'Re-crystallisation from solvent: benzene and n-octane'
_exptl_crystal_size_max 0.170
_exptl_crystal_size_mid 0.148
_exptl_crystal_size_min 0.104
_refine_diff_density_max 0.382
_refine_diff_density_min -0.465
_refine_diff_density_rms 0.054
_refine_ls_extinction_coef 0.000048(14)
_refine_ls_extinction_expression Fc^*^=kFc[1+0.001xFc^2^\l^3^/sin(2\q)]^-1/4^
_refine_ls_extinction_method 'SHELXL-2014/7 (Sheldrick 2014'
_refine_ls_goodness_of_fit_ref 1.059
_refine_ls_hydrogen_treatment mixed
_refine_ls_matrix_type full
_refine_ls_number_parameters 263
_refine_ls_number_reflns 3542
_refine_ls_number_restraints 0
_refine_ls_restrained_S_all 1.059
_refine_ls_R_factor_all 0.0293
_refine_ls_R_factor_gt 0.0253
_refine_ls_shift/su_max 0.001
_refine_ls_shift/su_mean 0.000
_refine_ls_structure_factor_coef Fsqd
_refine_ls_weighting_details 'w=1/[\s^2^(Fo^2^)+(0.0261P)^2^+6.9493P] where P=(Fo^2^+2Fc^2^)/3'
_refine_ls_weighting_scheme calc
_refine_ls_wR_factor_gt 0.0598
_refine_ls_wR_factor_ref 0.0618
_reflns_Friedel_coverage 0.000
_reflns_number_gt 3160
_reflns_number_total 3542
_reflns_threshold_expression 'I > 2\s(I)'
_cod_data_source_file d1cc06181j2.cif
_cod_data_source_block 180326RAL_JG_95R_100K_0m_a
_cod_original_sg_symbol_H-M 'C 2/c'
_cod_database_code 7129476
_shelx_shelxl_version_number 2014/7
_shelx_space_group_comment
;
The symmetry employed for this shelxl refinement is uniquely defined
by the following loop, which should always be used as a source of
symmetry information in preference to the above space-group names.
They are only intended as comments.
;
_shelx_estimated_absorpt_t_min 0.590
_shelx_estimated_absorpt_t_max 0.714

loop_
_space_group_symop_operation_xyz
'x, y, z'
'-x, y, -z+1/2'
'x+1/2, y+1/2, z'
'-x+1/2, y+1/2, -z+1/2'
'-x, -y, -z'
'x, -y, z-1/2'
'-x+1/2, -y+1/2, -z'
'x+1/2, -y+1/2, z-1/2'

loop_
_atom_site_label
_atom_site_type_symbol
_atom_site_fract_x
_atom_site_fract_y
_atom_site_fract_z
_atom_site_U_iso_or_equiv
_atom_site_adp_type
_atom_site_occupancy
_atom_site_site_symmetry_order
_atom_site_calc_flag
_atom_site_refinement_flags_posn
_atom_site_refinement_flags_adp
_atom_site_refinement_flags_occupancy
_atom_site_disorder_assembly
_atom_site_disorder_group
Ru1 Ru 0.7500 0.7500 0.5000 0.01005(8) Uani 1 2 d S . P . .
N1 N 0.66394(7) 0.70709(16) 0.51711(9) 0.0131(3) Uani 1 1 d . . . . .
N2 N 0.72167(7) 0.91952(16) 0.43717(8) 0.0133(3) Uani 1 1 d . . . . .
N3 N 0.74179(7) 0.63131(16) 0.40391(8) 0.0128(3) Uani 1 1 d . . . . .
B1 B 0.64494(10) 0.7550(2) 0.37813(12) 0.0150(5) Uani 1 1 d . . . . .
H1 H 0.6081(10) 0.757(2) 0.3357(13) 0.018 Uiso 1 1 d . U . . .
C1 C 0.62321(8) 0.71150(19) 0.45778(11) 0.0135(4) Uani 1 1 d . . . . .
C2 C 0.56539(9) 0.6805(2) 0.46956(11) 0.0163(4) Uani 1 1 d . . . . .
H2 H 0.5369 0.6820 0.4285 0.020 Uiso 1 1 calc R U . . .
C3 C 0.54868(9) 0.6476(2) 0.53935(11) 0.0179(4) Uani 1 1 d . . . . .
H3 H 0.5093 0.6264 0.5465 0.021 Uiso 1 1 calc R U . . .
C4 C 0.59074(9) 0.6464(2) 0.59889(11) 0.0171(4) Uani 1 1 d . . . . .
H4 H 0.5807 0.6257 0.6478 0.021 Uiso 1 1 calc R U . . .
C5 C 0.64727(9) 0.67572(19) 0.58539(10) 0.0148(4) Uani 1 1 d . . . . .
H5 H 0.6761 0.6739 0.6261 0.018 Uiso 1 1 calc R U . . .
C6 C 0.67502(8) 0.9051(2) 0.38622(10) 0.0135(4) Uani 1 1 d . . . . .
C7 C 0.65686(9) 1.0190(2) 0.34335(11) 0.0175(4) Uani 1 1 d . . . . .
H7 H 0.6244 1.0100 0.3078 0.021 Uiso 1 1 calc R U . . .
C8 C 0.68473(9) 1.1444(2) 0.35123(11) 0.0204(5) Uani 1 1 d . . . . .
H8 H 0.6721 1.2207 0.3212 0.024 Uiso 1 1 calc R U . . .
C9 C 0.73169(9) 1.1565(2) 0.40404(11) 0.0193(4) Uani 1 1 d . . . . .
H9 H 0.7517 1.2413 0.4113 0.023 Uiso 1 1 calc R U . . .
C10 C 0.74850(9) 1.0424(2) 0.44553(11) 0.0159(4) Uani 1 1 d . . . . .
H10 H 0.7805 1.0506 0.4818 0.019 Uiso 1 1 calc R U . . .
C11 C 0.69358(8) 0.64655(19) 0.35562(10) 0.0137(4) Uani 1 1 d . . . . .
C12 C 0.68939(9) 0.5691(2) 0.29000(11) 0.0174(4) Uani 1 1 d . . . . .
H12 H 0.6559 0.5786 0.2562 0.021 Uiso 1 1 calc R U . . .
C13 C 0.73282(9) 0.4791(2) 0.27325(11) 0.0200(4) Uani 1 1 d . . . . .
H13 H 0.7297 0.4280 0.2282 0.024 Uiso 1 1 calc R U . . .
C14 C 0.78116(9) 0.4647(2) 0.32359(11) 0.0177(4) Uani 1 1 d . . . . .
H14 H 0.8116 0.4031 0.3140 0.021 Uiso 1 1 calc R U . . .
C15 C 0.78392(8) 0.54207(19) 0.38784(10) 0.0149(4) Uani 1 1 d . . . . .
H15 H 0.8169 0.5322 0.4224 0.018 Uiso 1 1 calc R U . . .
C16 C 0.90559(11) 0.3274(3) 0.48413(15) 0.0425(7) Uani 1 1 d . . . . .
H16 H 0.8923 0.3146 0.5322 0.051 Uiso 1 1 calc R U . . .
C17 C 0.90100(12) 0.2230(3) 0.4336(2) 0.0555(10) Uani 1 1 d . . . . .
H17 H 0.8844 0.1375 0.4460 0.067 Uiso 1 1 calc R U . . .
C18 C 0.92038(13) 0.2426(4) 0.3653(2) 0.0704(14) Uani 1 1 d . . . . .
H18 H 0.9176 0.1701 0.3299 0.084 Uiso 1 1 calc R U . . .
C19 C 0.94375(15) 0.3654(6) 0.34711(18) 0.0730(14) Uani 1 1 d . . . . .
H19 H 0.9572 0.3786 0.2991 0.088 Uiso 1 1 calc R U . . .
C21 C 0.92910(11) 0.4495(3) 0.46589(18) 0.0459(8) Uani 1 1 d . . . . .
H21 H 0.9325 0.5219 0.5013 0.055 Uiso 1 1 calc R U . . .
C22 C 0.47779(10) 0.5097(2) 0.72244(12) 0.0297(5) Uani 1 1 d . . . . .
H22 H 0.4624 0.4251 0.7034 0.036 Uiso 1 1 calc R U . . .
C23 C 0.45553(10) 0.6313(3) 0.69475(13) 0.0382(7) Uani 1 1 d . . . . .
H23 H 0.4247 0.6310 0.6565 0.046 Uiso 1 1 calc R U . . .
C24 C 0.47766(12) 0.7534(3) 0.72210(18) 0.0487(8) Uani 1 1 d . . . . .
H24 H 0.4624 0.8379 0.7028 0.058 Uiso 1 1 calc R U . . .
C20 C 0.94770(12) 0.4680(3) 0.3974(2) 0.0615(10) Uani 1 1 d . . . . .
H20 H 0.9637 0.5540 0.3846 0.074 Uiso 1 1 calc R U . . .

loop_
_atom_site_aniso_label
_atom_site_aniso_U_11
_atom_site_aniso_U_22
_atom_site_aniso_U_33
_atom_site_aniso_U_23
_atom_site_aniso_U_13
_atom_site_aniso_U_12
Ru1 0.00900(12) 0.01190(12) 0.00901(12) 0.00098(7) -0.00073(7) -0.00046(8)
N1 0.0136(9) 0.0127(8) 0.0130(9) 0.0004(6) 0.0007(6) -0.0006(7)
N2 0.0131(8) 0.0152(8) 0.0119(8) 0.0007(6) 0.0026(6) 0.0007(7)
N3 0.0128(8) 0.0134(8) 0.0120(8) 0.0021(6) 0.0008(6) -0.0011(6)
B1 0.0126(11) 0.0193(11) 0.0125(11) 0.0002(8) -0.0024(8) 0.0002(9)
C1 0.0135(10) 0.0112(9) 0.0155(10) -0.0018(7) -0.0007(7) 0.0019(7)
C2 0.0132(10) 0.0165(10) 0.0189(11) -0.0020(8) -0.0015(8) 0.0000(8)
C3 0.0128(10) 0.0173(10) 0.0240(11) -0.0013(8) 0.0041(8) -0.0029(8)
C4 0.0188(11) 0.0167(10) 0.0164(11) 0.0010(8) 0.0052(8) 0.0003(8)
C5 0.0168(10) 0.0137(10) 0.0137(10) 0.0006(7) -0.0002(7) 0.0007(8)
C6 0.0118(10) 0.0186(10) 0.0104(10) -0.0002(7) 0.0032(7) 0.0027(8)
C7 0.0154(10) 0.0231(11) 0.0140(10) 0.0019(8) 0.0018(7) 0.0046(8)
C8 0.0242(12) 0.0181(10) 0.0195(11) 0.0059(8) 0.0053(8) 0.0082(9)
C9 0.0227(12) 0.0146(10) 0.0215(11) 0.0005(8) 0.0068(8) 0.0000(8)
C10 0.0163(10) 0.0173(10) 0.0143(10) -0.0002(7) 0.0022(7) -0.0012(8)
C11 0.0134(10) 0.0155(10) 0.0122(10) 0.0025(7) 0.0011(7) -0.0041(8)
C12 0.0152(10) 0.0231(11) 0.0136(10) 0.0004(8) -0.0012(7) -0.0032(8)
C13 0.0249(12) 0.0222(11) 0.0133(11) -0.0052(8) 0.0039(8) -0.0043(9)
C14 0.0175(11) 0.0171(10) 0.0192(11) -0.0004(8) 0.0051(8) 0.0005(8)
C15 0.0144(10) 0.0159(10) 0.0143(10) 0.0029(7) 0.0011(7) -0.0003(8)
C16 0.0318(15) 0.062(2) 0.0352(15) 0.0113(13) 0.0128(11) 0.0247(14)
C17 0.0181(14) 0.0221(14) 0.127(3) -0.0029(16) 0.0116(16) -0.0006(11)
C18 0.0230(16) 0.112(3) 0.073(3) -0.070(2) -0.0212(16) 0.0223(18)
C19 0.0371(19) 0.150(4) 0.0324(18) 0.029(2) 0.0071(13) 0.047(2)
C21 0.0253(14) 0.0338(15) 0.075(2) -0.0289(14) -0.0159(13) 0.0106(12)
C22 0.0308(14) 0.0328(13) 0.0277(14) -0.0117(10) 0.0165(9) -0.0126(11)
C23 0.0186(12) 0.076(2) 0.0209(13) 0.0123(12) 0.0046(9) 0.0043(12)
C24 0.0397(17) 0.0349(15) 0.077(2) 0.0279(14) 0.0389(14) 0.0203(12)
C20 0.0265(16) 0.0440(18) 0.116(3) 0.041(2) 0.0169(17) 0.0112(14)

loop_
_atom_type_symbol
_atom_type_description
_atom_type_scat_dispersion_real
_atom_type_scat_dispersion_imag
_atom_type_scat_source
C C 0.0181 0.0091 'International Tables Vol C Tables 4.2.6.8 and 6.1.1.4'
H H 0.0000 0.0000 'International Tables Vol C Tables 4.2.6.8 and 6.1.1.4'
B B 0.0090 0.0039 'International Tables Vol C Tables 4.2.6.8 and 6.1.1.4'
N N 0.0311 0.0180 'International Tables Vol C Tables 4.2.6.8 and 6.1.1.4'
Ru Ru 0.0552 3.2960 'International Tables Vol C Tables 4.2.6.8 and 6.1.1.4'

loop_
_geom_angle_atom_site_label_1
_geom_angle_atom_site_label_2
_geom_angle_atom_site_label_3
_geom_angle
_geom_angle_site_symmetry_1
_geom_angle_site_symmetry_3
_geom_angle_publ_flag
N1 Ru1 N1 180.00(2) 7_666 . ?
N1 Ru1 N2 88.69(6) 7_666 7_666 ?
N1 Ru1 N2 91.31(6) . 7_666 ?
N1 Ru1 N2 91.31(6) 7_666 . ?
N1 Ru1 N2 88.69(6) . . ?
N2 Ru1 N2 180.00(5) 7_666 . ?
N1 Ru1 N3 89.22(6) 7_666 7_666 ?
N1 Ru1 N3 90.78(6) . 7_666 ?
N2 Ru1 N3 89.02(6) 7_666 7_666 ?
N2 Ru1 N3 90.98(6) . 7_666 ?
N1 Ru1 N3 90.78(6) 7_666 . ?
N1 Ru1 N3 89.22(6) . . ?
N2 Ru1 N3 90.98(6) 7_666 . ?
N2 Ru1 N3 89.02(6) . . ?
N3 Ru1 N3 180.0 7_666 . ?
C5 N1 C1 119.45(17) . . ?
C5 N1 Ru1 121.61(13) . . ?
C1 N1 Ru1 118.94(12) . . ?
C10 N2 C6 119.77(16) . . ?
C10 N2 Ru1 121.40(13) . . ?
C6 N2 Ru1 118.84(13) . . ?
C15 N3 C11 119.77(16) . . ?
C15 N3 Ru1 121.05(13) . . ?
C11 N3 Ru1 119.16(12) . . ?
C1 B1 C11 108.79(16) . . ?
C1 B1 C6 108.52(16) . . ?
C11 B1 C6 108.13(16) . . ?
C1 B1 H1 110.3(12) . . ?
C11 B1 H1 110.7(11) . . ?
C6 B1 H1 110.3(11) . . ?
N1 C1 C2 118.60(17) . . ?
N1 C1 B1 117.48(17) . . ?
C2 C1 B1 123.91(18) . . ?
C3 C2 C1 121.69(19) . . ?
C3 C2 H2 119.2 . . ?
C1 C2 H2 119.2 . . ?
C2 C3 C4 118.53(18) . . ?
C2 C3 H3 120.7 . . ?
C4 C3 H3 120.7 . . ?
C5 C4 C3 118.42(18) . . ?
C5 C4 H4 120.8 . . ?
C3 C4 H4 120.8 . . ?
N1 C5 C4 123.31(18) . . ?
N1 C5 H5 118.3 . . ?
C4 C5 H5 118.3 . . ?
N2 C6 C7 118.44(18) . . ?
N2 C6 B1 117.58(16) . . ?
C7 C6 B1 123.97(18) . . ?
C8 C7 C6 121.84(19) . . ?
C8 C7 H7 119.1 . . ?
C6 C7 H7 119.1 . . ?
C7 C8 C9 118.45(19) . . ?
C7 C8 H8 120.8 . . ?
C9 C8 H8 120.8 . . ?
C10 C9 C8 118.36(19) . . ?
C10 C9 H9 120.8 . . ?
C8 C9 H9 120.8 . . ?
N2 C10 C9 123.13(19) . . ?
N2 C10 H10 118.4 . . ?
C9 C10 H10 118.4 . . ?
N3 C11 C12 118.61(17) . . ?
N3 C11 B1 117.25(16) . . ?
C12 C11 B1 124.14(17) . . ?
C13 C12 C11 121.54(18) . . ?
C13 C12 H12 119.2 . . ?
C11 C12 H12 119.2 . . ?
C12 C13 C14 118.69(19) . . ?
C12 C13 H13 120.7 . . ?
C14 C13 H13 120.7 . . ?
C15 C14 C13 118.40(19) . . ?
C15 C14 H14 120.8 . . ?
C13 C14 H14 120.8 . . ?
N3 C15 C14 122.99(18) . . ?
N3 C15 H15 118.5 . . ?
C14 C15 H15 118.5 . . ?
C21 C16 C17 120.1(3) . . ?
C21 C16 H16 119.9 . . ?
C17 C16 H16 119.9 . . ?
C18 C17 C16 119.2(3) . . ?
C18 C17 H17 120.4 . . ?
C16 C17 H17 120.4 . . ?
C17 C18 C19 120.5(3) . . ?
C17 C18 H18 119.8 . . ?
C19 C18 H18 119.8 . . ?
C20 C19 C18 119.7(3) . . ?
C20 C19 H19 120.1 . . ?
C18 C19 H19 120.1 . . ?
C20 C21 C16 120.0(3) . . ?
C20 C21 H21 120.0 . . ?
C16 C21 H21 120.0 . . ?
C23 C22 C22 120.16(15) . 2_656 ?
C23 C22 H22 119.9 . . ?
C22 C22 H22 119.9 2_656 . ?
C22 C23 C24 120.0(2) . . ?
C22 C23 H23 120.0 . . ?
C24 C23 H23 120.0 . . ?
C23 C24 C24 119.84(16) . 2_656 ?
C23 C24 H24 120.1 . . ?
C24 C24 H24 120.1 2_656 . ?
C19 C20 C21 120.4(3) . . ?
C19 C20 H20 119.8 . . ?
C21 C20 H20 119.8 . . ?

loop_
_geom_bond_atom_site_label_1
_geom_bond_atom_site_label_2
_geom_bond_distance
_geom_bond_site_symmetry_2
_geom_bond_publ_flag
Ru1 N1 2.0746(16) 7_666 ?
Ru1 N1 2.0747(16) . ?
Ru1 N2 2.0767(15) 7_666 ?
Ru1 N2 2.0767(15) . ?
Ru1 N3 2.0775(15) 7_666 ?
Ru1 N3 2.0776(15) . ?
N1 C5 1.352(2) . ?
N1 C1 1.367(2) . ?
N2 C10 1.349(2) . ?
N2 C6 1.365(2) . ?
N3 C15 1.351(2) . ?
N3 C11 1.365(2) . ?
B1 C1 1.614(3) . ?
B1 C11 1.615(3) . ?
B1 C6 1.618(3) . ?
B1 H1 1.10(2) . ?
C1 C2 1.400(3) . ?
C2 C3 1.381(3) . ?
C2 H2 0.9500 . ?
C3 C4 1.389(3) . ?
C3 H3 0.9500 . ?
C4 C5 1.375(3) . ?
C4 H4 0.9500 . ?
C5 H5 0.9500 . ?
C6 C7 1.397(3) . ?
C7 C8 1.381(3) . ?
C7 H7 0.9500 . ?
C8 C9 1.389(3) . ?
C8 H8 0.9500 . ?
C9 C10 1.377(3) . ?
C9 H9 0.9500 . ?
C10 H10 0.9500 . ?
C11 C12 1.399(3) . ?
C12 C13 1.381(3) . ?
C12 H12 0.9500 . ?
C13 C14 1.388(3) . ?
C13 H13 0.9500 . ?
C14 C15 1.378(3) . ?
C14 H14 0.9500 . ?
C15 H15 0.9500 . ?
C16 C21 1.357(4) . ?
C16 C17 1.363(4) . ?
C16 H16 0.9500 . ?
C17 C18 1.355(5) . ?
C17 H17 0.9500 . ?
C18 C19 1.361(6) . ?
C18 H18 0.9500 . ?
C19 C20 1.347(6) . ?
C19 H19 0.9500 . ?
C21 C20 1.350(5) . ?
C21 H21 0.9500 . ?
C22 C23 1.368(4) . ?
C22 C22 1.370(5) 2_656 ?
C22 H22 0.9500 . ?
C23 C24 1.369(4) . ?
C23 H23 0.9500 . ?
C24 C24 1.382(7) 2_656 ?
C24 H24 0.9500 . ?
C20 H20 0.9500 . ?
